data_7720411
loop_
_publ_author_name
'Liu, Bo-Yu'
'Abdukader, Ablimit'
'Huang, Jian-Bo'
'Wang, Lu-Lu'
'Wang, Duo-Zhi'

_publ_section_title
;
 Self-assembly of binuclear/hexanuclear lanthanide complexes for
 functional catalysis.
;
_journal_issue 5
_journal_name_full 'Dalton transactions (Cambridge, England : 2003)'
_journal_page_first 2312
_journal_page_last 2317
_journal_paper_doi 10.1039/d5dt02757h
_journal_volume 55
_journal_year 2026
_chemical_formula_sum 'C22 H20 Er1.5 N8 O10.25'
_chemical_formula_weight 811.35
_space_group_crystal_system tetragonal
_space_group_IT_number 88
_space_group_name_Hall '-I 4ad'
_space_group_name_H-M_alt 'I 41/a :2'
_atom_sites_solution_hydrogens mixed
_audit_creation_method SHELXL-2014/7
_audit_update_record
;
2025-06-05 deposited with the CCDC.	2025-12-23 downloaded from the CCDC.
;
_cell_angle_alpha 90
_cell_angle_beta 90
_cell_angle_gamma 90
_cell_formula_units_Z 16
_cell_length_a 14.8086(8)
_cell_length_b 14.8086(8)
_cell_length_c 53.648(4)
_cell_measurement_reflns_used 2700
_cell_measurement_temperature 296(2)
_cell_measurement_theta_max 21.44
_cell_measurement_theta_min 2.34
_cell_volume 11764.7(13)
_computing_structure_refinement 'SHELXL-2014/7 (Sheldrick, 2014)'
_diffrn_ambient_temperature 296(2)
_diffrn_measured_fraction_theta_full 0.999
_diffrn_measured_fraction_theta_max 0.999
_diffrn_measurement_device_type ccd
_diffrn_radiation_type MoK\a
_diffrn_radiation_wavelength 0.71073
_diffrn_reflns_av_R_equivalents 0.1312
_diffrn_reflns_av_unetI/netI 0.1321
_diffrn_reflns_Laue_measured_fraction_full 0.999
_diffrn_reflns_Laue_measured_fraction_max 0.999
_diffrn_reflns_limit_h_max 15
_diffrn_reflns_limit_h_min -17
_diffrn_reflns_limit_k_max 14
_diffrn_reflns_limit_k_min -17
_diffrn_reflns_limit_l_max 63
_diffrn_reflns_limit_l_min -54
_diffrn_reflns_number 24852
_diffrn_reflns_point_group_measured_fraction_full 0.999
_diffrn_reflns_point_group_measured_fraction_max 0.999
_diffrn_reflns_theta_full 25.019
_diffrn_reflns_theta_max 25.019
_diffrn_reflns_theta_min 2.344
_exptl_absorpt_coefficient_mu 4.325
_exptl_absorpt_correction_type multi-scan
_exptl_absorpt_process_details sadabs
_exptl_crystal_colour colorless
_exptl_crystal_density_diffrn 1.832
_exptl_crystal_description block
_exptl_crystal_F_000 6272
_exptl_crystal_size_max 0.220
_exptl_crystal_size_mid 0.200
_exptl_crystal_size_min 0.180
_exptl_transmission_factor_max 0.864
_exptl_transmission_factor_min 0.864
_refine_diff_density_max 1.385
_refine_diff_density_min -1.320
_refine_diff_density_rms 0.203
_refine_ls_extinction_method none
_refine_ls_goodness_of_fit_ref 1.025
_refine_ls_hydrogen_treatment constr
_refine_ls_matrix_type full
_refine_ls_number_parameters 379
_refine_ls_number_reflns 5194
_refine_ls_number_restraints 229
_refine_ls_restrained_S_all 1.016
_refine_ls_R_factor_all 0.1427
_refine_ls_R_factor_gt 0.0628
_refine_ls_shift/su_max 0.001
_refine_ls_shift/su_mean 0.000
_refine_ls_structure_factor_coef Fsqd
_refine_ls_weighting_details 'w=1/[\s^2^(Fo^2^)+(0.0597P)^2^+149.9540P] where P=(Fo^2^+2Fc^2^)/3'
_refine_ls_weighting_scheme calc
_refine_ls_wR_factor_gt 0.1332
_refine_ls_wR_factor_ref 0.1623
_reflns_Friedel_coverage 0.000
_reflns_number_gt 2636
_reflns_number_total 5194
_reflns_threshold_expression 'I > 2\s(I)'
_cod_data_source_file d5dt02757h2.cif
_cod_data_source_block 1_a_sq
_cod_original_cell_volume 11764.8(16)
_cod_original_sg_symbol_H-M 'I 41/a'
_cod_original_formula_sum 'C22 H20 Er1.50 N8 O10.25'
_cod_database_code 7720411
_shelx_shelxl_version_number 2014/7
_shelx_space_group_comment
;
The symmetry employed for this shelxl refinement is uniquely defined
by the following loop, which should always be used as a source of
symmetry information in preference to the above space-group names.
They are only intended as comments.
;
_shelx_estimated_absorpt_t_min 0.450
_shelx_estimated_absorpt_t_max 0.510

loop_
_space_group_symop_operation_xyz
'x, y, z'
'-x+1/2, -y, z+1/2'
'-y+3/4, x+1/4, z+1/4'
'y+3/4, -x+3/4, z+3/4'
'x+1/2, y+1/2, z+1/2'
'-x+1, -y+1/2, z+1'
'-y+5/4, x+3/4, z+3/4'
'y+5/4, -x+5/4, z+5/4'
'-x, -y, -z'
'x-1/2, y, -z-1/2'
'y-3/4, -x-1/4, -z-1/4'
'-y-3/4, x-3/4, -z-3/4'
'-x+1/2, -y+1/2, -z+1/2'
'x, y+1/2, -z'
'y-1/4, -x+1/4, -z+1/4'
'-y-1/4, x-1/4, -z-1/4'

loop_
_atom_site_label
_atom_site_type_symbol
_atom_site_fract_x
_atom_site_fract_y
_atom_site_fract_z
_atom_site_U_iso_or_equiv
_atom_site_adp_type
_atom_site_occupancy
_atom_site_site_symmetry_order
_atom_site_calc_flag
_atom_site_refinement_flags_posn
_atom_site_refinement_flags_adp
_atom_site_refinement_flags_occupancy
_atom_site_disorder_assembly
_atom_site_disorder_group
C1 C 0.7120(8) 0.1189(9) 0.6238(3) 0.030(2) Uani 1 1 d . U . . .
C2 C 0.6200(9) 0.0831(9) 0.6176(3) 0.026(3) Uani 1 1 d . U . . .
C3 C 0.5453(8) 0.1348(9) 0.6228(3) 0.029(3) Uani 1 1 d . U . . .
H3 H 0.5542 0.1926 0.6291 0.035 Uiso 1 1 calc R U . . .
C4 C 0.4576(9) 0.1058(9) 0.6192(3) 0.031(3) Uani 1 1 d . U . . .
H4 H 0.4079 0.1411 0.6233 0.037 Uiso 1 1 calc R U . . .
C5 C 0.4487(9) 0.0198(9) 0.6088(3) 0.028(3) Uani 1 1 d . U . . .
C6 C 0.5217(9) -0.0335(9) 0.6035(3) 0.024(3) Uani 1 1 d . U . . .
C7 C 0.6090(9) -0.0025(9) 0.6081(3) 0.023(3) Uani 1 1 d . U . . .
H7 H 0.6588 -0.0388 0.6047 0.027 Uiso 1 1 calc R U . . .
C8 C 0.4019(9) -0.1101(10) 0.5924(3) 0.027(3) Uani 1 1 d . U . . .
C9 C 0.3407(10) -0.1787(10) 0.5831(3) 0.032(3) Uani 1 1 d . U . . .
C10 C 0.2248(10) -0.2419(10) 0.5682(3) 0.038(3) Uani 1 1 d . U . . .
H10 H 0.1669 -0.2505 0.5619 0.046 Uiso 1 1 calc R U . . .
C11 C 0.2873(10) -0.3071(10) 0.5706(3) 0.038(3) Uani 1 1 d . U . . .
H11 H 0.2805 -0.3680 0.5667 0.045 Uiso 1 1 calc R U . . .
C12 C 0.7233(11) 1.1066(11) 0.5556(3) 0.036(3) Uani 1 1 d . U . . .
C13 C 0.6311(10) 1.0779(10) 0.5482(3) 0.034(3) Uani 1 1 d . U . . .
C14 C 0.5556(10) 1.1322(10) 0.5528(3) 0.038(3) Uani 1 1 d . U . . .
H14 H 0.5643 1.1888 0.5599 0.045 Uiso 1 1 calc R U . . .
C15 C 0.4683(10) 1.1051(11) 0.5471(3) 0.040(3) Uani 1 1 d . U . . .
H15 H 0.4193 1.1427 0.5501 0.048 Uiso 1 1 calc R U . . .
C16 C 0.4569(10) 1.0209(10) 0.5370(3) 0.034(3) Uani 1 1 d . U . . .
C17 C 0.5304(10) 0.9673(10) 0.5319(3) 0.031(3) Uani 1 1 d . U . . .
C18 C 0.6193(10) 0.9939(10) 0.5371(3) 0.035(3) Uani 1 1 d . U . . .
H18 H 0.6682 0.9569 0.5333 0.042 Uiso 1 1 calc R U . . .
C19 C 0.4053(10) 0.8982(10) 0.5218(3) 0.033(3) Uani 1 1 d . U . . .
C20 C 0.3438(11) 0.8261(10) 0.5135(3) 0.038(3) Uani 1 1 d . U . . .
C21 C 0.2912(11) 0.7024(11) 0.5005(3) 0.046(3) Uani 1 1 d . U . . .
H21 H 0.2860 0.6422 0.4958 0.055 Uiso 1 1 calc R U . . .
C22 C 0.2216(12) 0.7622(11) 0.5008(3) 0.050(3) Uani 1 1 d . U . . .
H22 H 0.1618 0.7515 0.4964 0.060 Uiso 1 1 calc R U . . .
Er1 Er 1.0000 0.2500 0.57446(2) 0.0293(3) Uani 1 2 d S T P . .
Er2 Er 0.83605(4) 0.31238(4) 0.62523(2) 0.0242(2) Uani 1 1 d D . . . .
N1 N 0.2579(8) -0.1622(8) 0.5762(2) 0.035(3) Uani 1 1 d . U . . .
N2 N 0.3655(8) -0.2649(8) 0.5802(2) 0.033(3) Uani 1 1 d . U . . .
N3 N 0.3729(7) -0.0286(8) 0.6018(2) 0.026(2) Uani 1 1 d . U . . .
N4 N 0.4917(8) -0.1161(8) 0.5932(2) 0.028(3) Uani 1 1 d . U . . .
H4A H 0.5245 -0.1609 0.5885 0.034 Uiso 1 1 calc R U . . .
N5 N 0.2577(9) 0.8397(9) 0.5088(2) 0.044(3) Uani 1 1 d . U . . .
H5 H 0.2294 0.8900 0.5106 0.053 Uiso 1 1 calc R U . . .
N6 N 0.3692(8) 0.7418(8) 0.5081(2) 0.038(3) Uani 1 1 d . U . . .
N7 N 0.3763(8) 0.9767(8) 0.5301(2) 0.036(3) Uani 1 1 d . U . . .
N8 N 0.4969(8) 0.8879(8) 0.5222(2) 0.033(3) Uani 1 1 d . U . . .
H8 H 0.5273 0.8415 0.5175 0.040 Uiso 1 1 calc R U . . .
O1 O 0.7761(6) 0.0625(6) 0.6263(2) 0.034(2) Uani 1 1 d . U . . .
O2 O 0.7183(5) 0.2038(6) 0.6256(2) 0.031(2) Uani 1 1 d . U . . .
O3 O 0.7359(6) 0.3449(6) 0.59166(17) 0.034(3) Uani 1 1 d . . . . .
H3A H 0.7114 0.3947 0.5957 0.050 Uiso 1 1 d DR U . . .
H3B H 0.6918 0.3104 0.5881 0.050 Uiso 1 1 d DR U . . .
O4 O 0.7340(7) 0.3530(7) 0.65767(18) 0.037(3) Uani 1 1 d . . . . .
H4B H 0.7599 0.3898 0.6680 0.056 Uiso 1 1 d R U . . .
H4C H 0.7218 0.3062 0.6668 0.056 Uiso 1 1 d R U . . .
O5 O 0.9451(6) 0.3702(6) 0.59719(17) 0.031(3) Uani 1 1 d . . . . .
O6 O 1.0000 0.2500 0.6250 0.038(5) Uani 1 4 d S T P . .
O7 O 0.8741(7) 0.2985(7) 0.5482(2) 0.049(3) Uani 1 1 d . . . . .
O8 O 0.8781(6) 0.1943(6) 0.59692(17) 0.023(2) Uani 1 1 d . . . . .
O9 O 0.9535(8) 0.1293(8) 0.5469(2) 0.059(3) Uani 1 1 d . . . . .
H9A H 0.9062 0.1009 0.5529 0.088 Uiso 1 1 d R U . . .
H9B H 0.9951 0.0872 0.5465 0.088 Uiso 1 1 d R U . . .
O10 O 0.7848(7) 1.0514(7) 0.5536(2) 0.044(3) Uani 1 1 d . U . . .
O11 O 0.7319(7) 1.1872(8) 0.5625(2) 0.055(3) Uani 1 1 d . U . . .
H11A H 0.7857 1.1995 0.5636 0.082 Uiso 1 1 calc R U . . .

loop_
_atom_site_aniso_label
_atom_site_aniso_U_11
_atom_site_aniso_U_22
_atom_site_aniso_U_33
_atom_site_aniso_U_23
_atom_site_aniso_U_13
_atom_site_aniso_U_12
C1 0.017(5) 0.025(5) 0.047(5) 0.004(6) -0.001(5) -0.004(4)
C2 0.020(5) 0.019(5) 0.040(6) 0.004(5) -0.003(5) -0.001(4)
C3 0.023(5) 0.020(5) 0.044(6) -0.006(6) 0.000(6) -0.003(5)
C4 0.021(6) 0.025(6) 0.046(7) -0.006(6) 0.000(6) 0.000(5)
C5 0.017(5) 0.026(5) 0.040(6) 0.000(5) 0.002(5) -0.004(5)
C6 0.018(5) 0.019(5) 0.036(6) 0.002(5) 0.001(5) 0.001(4)
C7 0.016(5) 0.018(5) 0.033(6) 0.009(5) -0.005(5) 0.001(5)
C8 0.015(5) 0.028(5) 0.038(6) 0.004(5) 0.005(5) -0.002(5)
C9 0.023(5) 0.028(5) 0.044(6) 0.002(5) 0.003(5) -0.009(5)
C10 0.025(6) 0.034(6) 0.057(7) -0.002(6) -0.003(6) -0.015(5)
C11 0.031(6) 0.031(6) 0.051(7) 0.000(6) -0.007(6) -0.012(5)
C12 0.033(7) 0.036(7) 0.038(7) -0.001(6) -0.004(6) -0.015(6)
C13 0.030(6) 0.031(6) 0.039(6) 0.005(5) 0.002(5) -0.007(5)
C14 0.032(6) 0.035(6) 0.046(7) 0.003(6) 0.002(6) -0.001(6)
C15 0.031(6) 0.039(6) 0.051(7) 0.001(6) -0.002(6) 0.008(6)
C16 0.031(5) 0.031(6) 0.039(6) 0.000(5) -0.004(5) -0.007(5)
C17 0.028(5) 0.026(5) 0.038(6) 0.002(5) 0.000(5) -0.002(5)
C18 0.033(6) 0.028(6) 0.043(7) 0.003(6) 0.001(6) -0.002(5)
C19 0.029(5) 0.029(5) 0.041(6) 0.006(5) -0.002(5) -0.001(5)
C20 0.036(6) 0.033(6) 0.044(6) 0.003(5) -0.002(5) -0.004(5)
C21 0.048(7) 0.038(7) 0.051(7) -0.001(6) -0.011(7) -0.011(6)
C22 0.044(7) 0.049(7) 0.056(7) -0.003(7) -0.007(6) -0.012(6)
Er1 0.0236(6) 0.0262(6) 0.0380(6) 0.000 0.000 -0.0028(5)
Er2 0.0191(3) 0.0164(3) 0.0371(4) 0.0001(4) -0.0005(4) -0.0009(3)
N1 0.019(5) 0.033(6) 0.052(6) 0.001(5) -0.006(5) -0.002(5)
N2 0.025(5) 0.032(6) 0.043(6) 0.001(5) -0.004(5) -0.009(5)
N3 0.011(5) 0.029(5) 0.040(6) 0.004(5) 0.000(5) -0.009(4)
N4 0.022(5) 0.023(5) 0.040(6) 0.001(5) 0.004(5) -0.003(5)
N5 0.042(6) 0.035(6) 0.056(7) 0.000(6) -0.005(6) -0.006(5)
N6 0.038(6) 0.027(6) 0.047(6) 0.003(5) -0.009(5) -0.003(5)
N7 0.030(6) 0.033(6) 0.046(6) 0.003(5) -0.008(5) -0.010(5)
N8 0.026(5) 0.030(6) 0.043(6) -0.005(5) -0.002(5) 0.005(5)
O1 0.018(5) 0.028(5) 0.054(6) 0.002(5) -0.003(5) 0.002(4)
O2 0.021(4) 0.021(4) 0.052(6) 0.000(5) -0.006(5) -0.002(4)
O3 0.029(6) 0.021(6) 0.051(7) -0.008(5) -0.015(5) -0.004(5)
O4 0.033(7) 0.037(7) 0.041(7) -0.004(5) 0.007(5) 0.002(5)
O5 0.025(6) 0.031(6) 0.036(6) -0.010(5) -0.005(5) -0.006(5)
O6 0.014(6) 0.014(6) 0.084(16) 0.000 0.000 0.000
O7 0.042(7) 0.060(8) 0.046(7) 0.007(6) -0.015(6) -0.002(6)
O8 0.019(5) 0.019(5) 0.033(6) 0.000(5) 0.007(5) 0.002(4)
O9 0.047(8) 0.064(9) 0.065(9) -0.020(7) 0.002(7) -0.012(6)
O10 0.029(6) 0.046(7) 0.056(7) -0.013(6) -0.017(5) 0.006(5)
O11 0.037(7) 0.060(8) 0.067(8) -0.017(6) -0.008(6) -0.011(6)

loop_
_atom_type_symbol
_atom_type_description
_atom_type_scat_dispersion_real
_atom_type_scat_dispersion_imag
_atom_type_scat_source
C C 0.0033 0.0016 'International Tables Vol C Tables 4.2.6.8 and 6.1.1.4'
H H 0.0000 0.0000 'International Tables Vol C Tables 4.2.6.8 and 6.1.1.4'
Er Er -0.2586 4.9576 'International Tables Vol C Tables 4.2.6.8 and 6.1.1.4'
N N 0.0061 0.0033 'International Tables Vol C Tables 4.2.6.8 and 6.1.1.4'
O O 0.0106 0.0060 'International Tables Vol C Tables 4.2.6.8 and 6.1.1.4'

loop_
_geom_angle_atom_site_label_1
_geom_angle_atom_site_label_2
_geom_angle_atom_site_label_3
_geom_angle
_geom_angle_site_symmetry_1
_geom_angle_site_symmetry_3
_geom_angle_publ_flag
O2 C1 O1 126.1(12) . . ?
O2 C1 C2 115.8(11) . . ?
O1 C1 C2 118.0(11) . . ?
C7 C2 C3 119.6(12) . . ?
C7 C2 C1 121.0(12) . . ?
C3 C2 C1 119.4(12) . . ?
C4 C3 C2 123.7(13) . . ?
C4 C3 H3 118.2 . . ?
C2 C3 H3 118.2 . . ?
C3 C4 C5 115.4(13) . . ?
C3 C4 H4 122.3 . . ?
C5 C4 H4 122.3 . . ?
C6 C5 C4 122.4(13) . . ?
C6 C5 N3 106.5(12) . . ?
C4 C5 N3 131.1(13) . . ?
C5 C6 C7 120.3(13) . . ?
C5 C6 N4 109.4(12) . . ?
C7 C6 N4 130.2(12) . . ?
C2 C7 C6 118.6(13) . . ?
C2 C7 H7 120.7 . . ?
C6 C7 H7 120.7 . . ?
N4 C8 N3 110.9(12) . . ?
N4 C8 C9 126.0(13) . . ?
N3 C8 C9 123.1(12) . . ?
N1 C9 N2 113.8(13) . . ?
N1 C9 C8 123.6(13) . . ?
N2 C9 C8 122.5(13) . . ?
C11 C10 N1 110.4(13) . . ?
C11 C10 H10 124.8 . . ?
N1 C10 H10 124.8 . . ?
C10 C11 N2 106.3(13) . . ?
C10 C11 H11 126.9 . . ?
N2 C11 H11 126.9 . . ?
O10 C12 O11 125.6(15) . . ?
O10 C12 C13 118.0(14) . . ?
O11 C12 C13 116.4(15) . . ?
C18 C13 C14 119.3(14) . . ?
C18 C13 C12 119.0(14) . . ?
C14 C13 C12 121.6(14) . . ?
C15 C14 C13 122.6(15) . . ?
C15 C14 H14 118.7 . . ?
C13 C14 H14 118.7 . . ?
C16 C15 C14 117.7(15) . . ?
C16 C15 H15 121.1 . . ?
C14 C15 H15 121.1 . . ?
C17 C16 C15 120.5(14) . . ?
C17 C16 N7 110.4(13) . . ?
C15 C16 N7 129.1(14) . . ?
C16 C17 N8 106.5(12) . . ?
C16 C17 C18 122.7(14) . . ?
N8 C17 C18 130.8(14) . . ?
C13 C18 C17 117.1(14) . . ?
C13 C18 H18 121.5 . . ?
C17 C18 H18 121.5 . . ?
N7 C19 N8 114.7(13) . . ?
N7 C19 C20 122.7(14) . . ?
N8 C19 C20 122.6(14) . . ?
N5 C20 N6 112.1(14) . . ?
N5 C20 C19 123.1(14) . . ?
N6 C20 C19 124.6(14) . . ?
N6 C21 C22 111.2(15) . . ?
N6 C21 H21 124.4 . . ?
C22 C21 H21 124.4 . . ?
N5 C22 C21 105.1(16) . . ?
N5 C22 H22 127.5 . . ?
C21 C22 H22 127.5 . . ?
O5 Er1 O5 116.1(5) 6_654 . ?
O5 Er1 O8 74.1(3) 6_654 6_654 ?
O5 Er1 O8 74.0(3) . 6_654 ?
O5 Er1 O8 74.0(3) 6_654 . ?
O5 Er1 O8 74.1(3) . . ?
O8 Er1 O8 117.5(5) 6_654 . ?
O5 Er1 O9 142.5(4) 6_654 6_654 ?
O5 Er1 O9 81.6(4) . 6_654 ?
O8 Er1 O9 80.4(4) 6_654 6_654 ?
O8 Er1 O9 143.2(4) . 6_654 ?
O5 Er1 O9 81.6(4) 6_654 . ?
O5 Er1 O9 142.5(4) . . ?
O8 Er1 O9 143.2(4) 6_654 . ?
O8 Er1 O9 80.4(4) . . ?
O9 Er1 O9 104.6(6) 6_654 . ?
O5 Er1 O7 143.2(4) 6_654 . ?
O5 Er1 O7 79.0(3) . . ?
O8 Er1 O7 141.9(3) 6_654 . ?
O8 Er1 O7 79.1(3) . . ?
O9 Er1 O7 69.4(4) 6_654 . ?
O9 Er1 O7 69.4(4) . . ?
O5 Er1 O7 79.0(3) 6_654 6_654 ?
O5 Er1 O7 143.2(4) . 6_654 ?
O8 Er1 O7 79.1(3) 6_654 6_654 ?
O8 Er1 O7 141.9(3) . 6_654 ?
O9 Er1 O7 69.4(4) 6_654 6_654 ?
O9 Er1 O7 69.4(4) . 6_654 ?
O7 Er1 O7 109.7(5) . 6_654 ?
O5 Er1 O6 58.1(2) 6_654 . ?
O5 Er1 O6 58.1(2) . . ?
O8 Er1 O6 58.7(2) 6_654 . ?
O8 Er1 O6 58.7(2) . . ?
O9 Er1 O6 127.7(3) 6_654 . ?
O9 Er1 O6 127.7(3) . . ?
O7 Er1 O6 125.2(3) . . ?
O7 Er1 O6 125.2(3) 6_654 . ?
O5 Er1 Er2 91.8(2) 6_654 15_666 ?
O5 Er1 Er2 37.4(2) . 15_666 ?
O8 Er1 Er2 37.3(2) 6_654 15_666 ?
O8 Er1 Er2 92.8(2) . 15_666 ?
O9 Er1 Er2 83.8(3) 6_654 15_666 ?
O9 Er1 Er2 171.6(3) . 15_666 ?
O7 Er1 Er2 114.4(3) . 15_666 ?
O7 Er1 Er2 114.7(3) 6_654 15_666 ?
O6 Er1 Er2 43.902(14) . 15_666 ?
O5 Er1 Er2 37.4(2) 6_654 12_757 ?
O5 Er1 Er2 91.8(2) . 12_757 ?
O8 Er1 Er2 92.8(2) 6_654 12_757 ?
O8 Er1 Er2 37.3(2) . 12_757 ?
O9 Er1 Er2 171.6(3) 6_654 12_757 ?
O9 Er1 Er2 83.8(3) . 12_757 ?
O7 Er1 Er2 114.7(3) . 12_757 ?
O7 Er1 Er2 114.4(3) 6_654 12_757 ?
O6 Er1 Er2 43.902(14) . 12_757 ?
Er2 Er1 Er2 87.80(3) 15_666 12_757 ?
O5 Er1 Er2 36.9(2) 6_654 6_654 ?
O5 Er1 Er2 92.0(2) . 6_654 ?
O8 Er1 Er2 37.8(2) 6_654 6_654 ?
O8 Er1 Er2 92.2(2) . 6_654 ?
O9 Er1 Er2 116.1(3) 6_654 6_654 ?
O9 Er1 Er2 116.4(3) . 6_654 ?
O7 Er1 Er2 168.8(3) . 6_654 ?
O7 Er1 Er2 81.5(3) 6_654 6_654 ?
O6 Er1 Er2 43.645(14) . 6_654 ?
Er2 Er1 Er2 58.574(14) 15_666 6_654 ?
Er2 Er1 Er2 58.574(14) 12_757 6_654 ?
O8 Er2 O5 78.7(3) 15_666 . ?
O8 Er2 O5 72.1(3) 15_666 12_757 ?
O5 Er2 O5 118.3(4) . 12_757 ?
O8 Er2 O2 138.3(3) 15_666 . ?
O5 Er2 O2 138.8(3) . . ?
O5 Er2 O2 72.5(3) 12_757 . ?
O8 Er2 O3 145.6(3) 15_666 . ?
O5 Er2 O3 82.6(3) . . ?
O5 Er2 O3 142.2(3) 12_757 . ?
O2 Er2 O3 71.7(3) . . ?
O8 Er2 O4 82.8(3) 15_666 . ?
O5 Er2 O4 143.7(3) . . ?
O5 Er2 O4 84.4(3) 12_757 . ?
O2 Er2 O4 72.5(4) . . ?
O3 Er2 O4 96.1(3) . . ?
O8 Er2 O8 119.8(4) 15_666 . ?
O5 Er2 O8 71.6(3) . . ?
O5 Er2 O8 77.9(3) 12_757 . ?
O2 Er2 O8 72.7(3) . . ?
O3 Er2 O8 80.2(3) . . ?
O4 Er2 O8 144.3(3) . . ?
O8 Er2 O1 75.5(3) 15_666 15_666 ?
O5 Er2 O1 73.7(3) . 15_666 ?
O5 Er2 O1 141.6(3) 12_757 15_666 ?
O2 Er2 O1 124.4(3) . 15_666 ?
O3 Er2 O1 71.7(3) . 15_666 ?
O4 Er2 O1 71.5(3) . 15_666 ?
O8 Er2 O1 137.5(3) . 15_666 ?
O8 Er2 O6 60.1(2) 15_666 . ?
O5 Er2 O6 59.2(2) . . ?
O5 Er2 O6 59.1(2) 12_757 . ?
O2 Er2 O6 116.5(2) . . ?
O3 Er2 O6 130.6(2) . . ?
O4 Er2 O6 133.3(2) . . ?
O8 Er2 O6 59.7(2) . . ?
O1 Er2 O6 119.1(2) 15_666 . ?
O8 Er2 Er2 39.9(2) 15_666 15_666 ?
O5 Er2 Er2 39.2(2) . 15_666 ?
O5 Er2 Er2 93.1(2) 12_757 15_666 ?
O2 Er2 Er2 161.5(2) . 15_666 ?
O3 Er2 Er2 118.7(2) . 15_666 ?
O4 Er2 Er2 118.7(3) . 15_666 ?
O8 Er2 Er2 93.3(2) . 15_666 ?
O1 Er2 Er2 74.1(2) 15_666 15_666 ?
O6 Er2 Er2 45.0 . 15_666 ?
O8 Er2 Er2 93.8(2) 15_666 12_757 ?
O5 Er2 Er2 92.6(2) . 12_757 ?
O5 Er2 Er2 39.1(2) 12_757 12_757 ?
O2 Er2 Er2 71.5(2) . 12_757 ?
O3 Er2 Er2 115.7(2) . 12_757 ?
O4 Er2 Er2 119.7(3) . 12_757 ?
O8 Er2 Er2 39.1(2) . 12_757 ?
O1 Er2 Er2 164.0(2) 15_666 12_757 ?
O6 Er2 Er2 45.0 . 12_757 ?
Er2 Er2 Er2 89.998(1) 15_666 12_757 ?
O8 Er2 Er1 36.5(2) 15_666 15_666 ?
O5 Er2 Er1 96.0(2) . 15_666 ?
O5 Er2 Er1 36.2(2) 12_757 15_666 ?
O2 Er2 Er1 107.6(2) . 15_666 ?
O3 Er2 Er1 176.4(2) . 15_666 ?
O4 Er2 Er1 87.0(2) . 15_666 ?
O8 Er2 Er1 96.2(2) . 15_666 ?
O1 Er2 Er1 111.2(2) 15_666 15_666 ?
O6 Er2 Er1 46.369(15) . 15_666 ?
Er2 Er2 Er1 60.954(17) 15_666 15_666 ?
Er2 Er2 Er1 60.954(17) 12_757 15_666 ?
C9 N1 C10 105.6(13) . . ?
C9 N2 C11 103.9(12) . . ?
C8 N3 C5 107.5(11) . . ?
C8 N4 C6 105.6(12) . . ?
C8 N4 H4A 127.2 . . ?
C6 N4 H4A 127.2 . . ?
C20 N5 C22 108.5(14) . . ?
C20 N5 H5 125.7 . . ?
C22 N5 H5 125.7 . . ?
C20 N6 C21 103.1(13) . . ?
C19 N7 C16 102.8(12) . . ?
C19 N8 C17 105.6(12) . . ?
C19 N8 H8 127.2 . . ?
C17 N8 H8 127.2 . . ?
C1 O1 Er2 129.9(8) . 12_757 ?
C1 O2 Er2 136.7(8) . . ?
Er2 O3 H3A 104.5 . . ?
Er2 O3 H3B 121.6 . . ?
H3A O3 H3B 104.5 . . ?
Er2 O4 H4B 110.2 . . ?
Er2 O4 H4C 109.9 . . ?
H4B O4 H4C 103.6 . . ?
Er1 O5 Er2 107.3(4) . . ?
Er1 O5 Er2 106.4(4) . 15_666 ?
Er2 O5 Er2 101.6(4) . 15_666 ?
Er2 O6 Er2 90.0 . 12_757 ?
Er2 O6 Er2 90.0 . 15_666 ?
Er2 O6 Er2 179.46(3) 12_757 15_666 ?
Er2 O6 Er2 179.46(3) . 6_654 ?
Er2 O6 Er2 90.0 12_757 6_654 ?
Er2 O6 Er2 90.0 15_666 6_654 ?
Er2 O6 Er1 89.728(17) . 15_666 ?
Er2 O6 Er1 90.269(17) 12_757 15_666 ?
Er2 O6 Er1 90.269(17) 15_666 15_666 ?
Er2 O6 Er1 89.731(17) 6_654 15_666 ?
Er2 O6 Er1 90.272(17) . . ?
Er2 O6 Er1 89.731(17) 12_757 . ?
Er2 O6 Er1 89.731(17) 15_666 . ?
Er2 O6 Er1 90.269(17) 6_654 . ?
Er1 O6 Er1 180.0 15_666 . ?
Er1 O8 Er2 106.2(3) . 12_757 ?
Er1 O8 Er2 105.7(3) . . ?
Er2 O8 Er2 101.0(3) 12_757 . ?
Er1 O9 H9A 110.9 . . ?
Er1 O9 H9B 109.9 . . ?
H9A O9 H9B 103.2 . . ?
C12 O11 H11A 109.5 . . ?

loop_
_geom_bond_atom_site_label_1
_geom_bond_atom_site_label_2
_geom_bond_distance
_geom_bond_site_symmetry_2
_geom_bond_publ_flag
C1 O2 1.264(14) . ?
C1 O1 1.271(15) . ?
C1 C2 1.498(18) . ?
C2 C7 1.377(18) . ?
C2 C3 1.374(17) . ?
C3 C4 1.382(17) . ?
C3 H3 0.9300 . ?
C4 C5 1.395(19) . ?
C4 H4 0.9300 . ?
C5 C6 1.369(18) . ?
C5 N3 1.385(17) . ?
C6 C7 1.394(18) . ?
C6 N4 1.413(17) . ?
C7 H7 0.9300 . ?
C8 N4 1.334(17) . ?
C8 N3 1.377(17) . ?
C8 C9 1.450(19) . ?
C9 N1 1.303(17) . ?
C9 N2 1.337(17) . ?
C10 C11 1.34(2) . ?
C10 N1 1.348(17) . ?
C10 H10 0.9300 . ?
C11 N2 1.412(17) . ?
C11 H11 0.9300 . ?
C12 O10 1.228(18) . ?
C12 O11 1.256(17) . ?
C12 C13 1.48(2) . ?
C13 C18 1.39(2) . ?
C13 C14 1.399(19) . ?
C14 C15 1.386(19) . ?
C14 H14 0.9300 . ?
C15 C16 1.37(2) . ?
C15 H15 0.9300 . ?
C16 C17 1.375(19) . ?
C16 N7 1.411(18) . ?
C17 N8 1.377(17) . ?
C17 C18 1.40(2) . ?
C18 H18 0.9300 . ?
C19 N7 1.317(18) . ?
C19 N8 1.365(18) . ?
C19 C20 1.47(2) . ?
C20 N5 1.315(18) . ?
C20 N6 1.336(18) . ?
C21 N6 1.357(18) . ?
C21 C22 1.36(2) . ?
C21 H21 0.9300 . ?
C22 N5 1.336(19) . ?
C22 H22 0.9300 . ?
Er1 O5 2.305(9) 6_654 ?
Er1 O5 2.305(9) . ?
Er1 O8 2.322(9) 6_654 ?
Er1 O8 2.322(9) . ?
Er1 O9 2.421(11) 6_654 ?
Er1 O9 2.421(11) . ?
Er1 O7 2.444(10) . ?
Er1 O7 2.444(10) 6_654 ?
Er1 O6 2.7114(9) . ?
Er1 Er2 3.7461(10) 15_666 ?
Er1 Er2 3.7461(10) 12_757 ?
Er1 Er2 3.7637(10) 6_654 ?
Er2 O8 2.362(9) 15_666 ?
Er2 O5 2.367(10) . ?
Er2 O5 2.372(9) 12_757 ?
Er2 O2 2.373(8) . ?
Er2 O3 2.383(9) . ?
Er2 O4 2.383(9) . ?
Er2 O8 2.399(9) . ?
Er2 O1 2.418(8) 15_666 ?
Er2 O6 2.5977(6) . ?
Er2 Er2 3.6737(8) 15_666 ?
Er2 Er2 3.6737(8) 12_757 ?
Er2 Er1 3.7460(10) 15_666 ?
N4 H4A 0.8600 . ?
N5 H5 0.8600 . ?
N8 H8 0.8600 . ?
O1 Er2 2.418(8) 12_757 ?
O3 H3A 0.8497 . ?
O3 H3B 0.8502 . ?
O4 H4B 0.8664 . ?
O4 H4C 0.8667 . ?
O5 Er2 2.372(9) 15_666 ?
O6 Er2 2.5977(6) 12_757 ?
O6 Er2 2.5977(6) 15_666 ?
O6 Er2 2.5977(6) 6_654 ?
O6 Er1 2.7114(10) 15_666 ?
O8 Er2 2.362(9) 12_757 ?
O9 H9A 0.8772 . ?
O9 H9B 0.8769 . ?
O11 H11A 0.8200 . ?

loop_
_geom_torsion_atom_site_label_1
_geom_torsion_atom_site_label_2
_geom_torsion_atom_site_label_3
_geom_torsion_atom_site_label_4
_geom_torsion
_geom_torsion_site_symmetry_1
_geom_torsion_site_symmetry_2
_geom_torsion_site_symmetry_3
_geom_torsion_site_symmetry_4
_geom_torsion_publ_flag
O2 C1 C2 C7 160.6(14) . . . . ?
O1 C1 C2 C7 -18(2) . . . . ?
O2 C1 C2 C3 -23(2) . . . . ?
O1 C1 C2 C3 158.6(15) . . . . ?
C7 C2 C3 C4 1(2) . . . . ?
C1 C2 C3 C4 -176.2(14) . . . . ?
C2 C3 C4 C5 -2(2) . . . . ?
C3 C4 C5 C6 2(2) . . . . ?
C3 C4 C5 N3 -177.2(15) . . . . ?
C4 C5 C6 C7 -1(2) . . . . ?
N3 C5 C6 C7 178.9(13) . . . . ?
C4 C5 C6 N4 -179.9(13) . . . . ?
N3 C5 C6 N4 -0.5(16) . . . . ?
C3 C2 C7 C6 1(2) . . . . ?
C1 C2 C7 C6 177.8(13) . . . . ?
C5 C6 C7 C2 -1(2) . . . . ?
N4 C6 C7 C2 178.1(14) . . . . ?
N4 C8 C9 N1 -160.3(15) . . . . ?
N3 C8 C9 N1 20(2) . . . . ?
N4 C8 C9 N2 18(2) . . . . ?
N3 C8 C9 N2 -161.9(14) . . . . ?
N1 C10 C11 N2 -1.4(18) . . . . ?
O10 C12 C13 C18 -6(2) . . . . ?
O11 C12 C13 C18 171.1(14) . . . . ?
O10 C12 C13 C14 171.9(15) . . . . ?
O11 C12 C13 C14 -11(2) . . . . ?
C18 C13 C14 C15 1(2) . . . . ?
C12 C13 C14 C15 -176.8(14) . . . . ?
C13 C14 C15 C16 1(2) . . . . ?
C14 C15 C16 C17 -2(2) . . . . ?
C14 C15 C16 N7 178.6(15) . . . . ?
C15 C16 C17 N8 179.4(14) . . . . ?
N7 C16 C17 N8 -1.4(17) . . . . ?
C15 C16 C17 C18 2(2) . . . . ?
N7 C16 C17 C18 -179.3(14) . . . . ?
C14 C13 C18 C17 -2(2) . . . . ?
C12 C13 C18 C17 176.1(14) . . . . ?
C16 C17 C18 C13 1(2) . . . . ?
N8 C17 C18 C13 -176.5(15) . . . . ?
N7 C19 C20 N5 14(2) . . . . ?
N8 C19 C20 N5 -167.6(14) . . . . ?
N7 C19 C20 N6 -170.6(15) . . . . ?
N8 C19 C20 N6 7(2) . . . . ?
N6 C21 C22 N5 0(2) . . . . ?
N2 C9 N1 C10 0.1(19) . . . . ?
C8 C9 N1 C10 178.4(14) . . . . ?
C11 C10 N1 C9 0.9(18) . . . . ?
N1 C9 N2 C11 -0.9(18) . . . . ?
C8 C9 N2 C11 -179.2(14) . . . . ?
C10 C11 N2 C9 1.4(17) . . . . ?
N4 C8 N3 C5 0.4(16) . . . . ?
C9 C8 N3 C5 -179.8(14) . . . . ?
C6 C5 N3 C8 0.0(16) . . . . ?
C4 C5 N3 C8 179.5(15) . . . . ?
N3 C8 N4 C6 -0.7(16) . . . . ?
C9 C8 N4 C6 179.6(14) . . . . ?
C5 C6 N4 C8 0.7(16) . . . . ?
C7 C6 N4 C8 -178.5(15) . . . . ?
N6 C20 N5 C22 2.2(19) . . . . ?
C19 C20 N5 C22 177.8(15) . . . . ?
C21 C22 N5 C20 -1.2(19) . . . . ?
N5 C20 N6 C21 -2.2(18) . . . . ?
C19 C20 N6 C21 -177.7(15) . . . . ?
C22 C21 N6 C20 1.4(19) . . . . ?
N8 C19 N7 C16 -1.2(17) . . . . ?
C20 C19 N7 C16 177.0(14) . . . . ?
C17 C16 N7 C19 1.6(17) . . . . ?
C15 C16 N7 C19 -179.3(16) . . . . ?
N7 C19 N8 C17 0.4(17) . . . . ?
C20 C19 N8 C17 -177.8(14) . . . . ?
C16 C17 N8 C19 0.7(16) . . . . ?
C18 C17 N8 C19 178.3(16) . . . . ?
O2 C1 O1 Er2 -17(3) . . . 12_757 ?
C2 C1 O1 Er2 161.2(9) . . . 12_757 ?
O1 C1 O2 Er2 16(3) . . . . ?
C2 C1 O2 Er2 -162.6(10) . . . . ?
